data_1566841
loop_
_publ_author_name
'Li, Taian'
'Chiou, Mong-Feng'
'Li, Yajun'
'Ye, Changqing'
'Su, Min'
'Xue, Mengyu'
'Yuan, Xiaobin'
'Wang, Chuanchuan'
'Wan, Wen-Ming'
'Li, Daliang'
'Bao, Hongli'

_publ_section_title
;
 Synthesis of Unsymmetrically Tetrasubstituted Pyrroles and Studies of
 AIEE in Pyrrolo[1,2-a]pyrimidine Derivatives
;
_journal_name_full 'Chemical Science'
_journal_paper_doi 10.1039/D2SC00837H
_journal_year 2022
_chemical_formula_sum 'C38 H25 Cl2 N3'
_chemical_formula_weight 594.51
_space_group_crystal_system monoclinic
_space_group_IT_number 14
_space_group_name_Hall '-P 2ybc'
_space_group_name_H-M_alt 'P 1 21/c 1'
_atom_sites_solution_hydrogens geom
_audit_creation_method SHELXL-2018/3
_audit_update_record
;
2022-01-25 deposited with the CCDC.	2022-04-13 downloaded from the CCDC.
;
_cell_angle_alpha 90
_cell_angle_beta 115.611(4)
_cell_angle_gamma 90
_cell_formula_units_Z 4
_cell_length_a 11.6662(4)
_cell_length_b 23.9537(7)
_cell_length_c 12.5820(4)
_cell_measurement_reflns_used 12581
_cell_measurement_temperature 293(2)
_cell_measurement_theta_max 60.0480
_cell_measurement_theta_min 3.7420
_cell_volume 3170.6(2)
_computing_cell_refinement 'CrysAlisPro 1.171.42.30a (Rigaku OD, 2021)'
_computing_data_collection 'CrysAlisPro 1.171.42.30a (Rigaku OD, 2021)'
_computing_data_reduction 'CrysAlisPro 1.171.42.30a (Rigaku OD, 2021)'
_computing_structure_refinement 'SHELXL-2018/3 (Sheldrick, 2018)'
_computing_structure_solution 'SHELXT 2018/2 (Sheldrick, 2018)'
_diffrn_ambient_temperature 293(2)
_diffrn_detector_area_resol_mean 10.0000
_diffrn_measured_fraction_theta_full 0.997
_diffrn_measured_fraction_theta_max 0.975
_diffrn_measurement_device_type 'ROD, Synergy Custom system, HyPix'
_diffrn_measurement_method '\w scans'
_diffrn_radiation_type GaK\a
_diffrn_radiation_wavelength 1.3405
_diffrn_reflns_av_R_equivalents 0.0266
_diffrn_reflns_av_unetI/netI 0.0242
_diffrn_reflns_Laue_measured_fraction_full 0.997
_diffrn_reflns_Laue_measured_fraction_max 0.975
_diffrn_reflns_limit_h_max 15
_diffrn_reflns_limit_h_min -15
_diffrn_reflns_limit_k_max 29
_diffrn_reflns_limit_k_min -30
_diffrn_reflns_limit_l_max 16
_diffrn_reflns_limit_l_min -11
_diffrn_reflns_number 28166
_diffrn_reflns_point_group_measured_fraction_full 0.997
_diffrn_reflns_point_group_measured_fraction_max 0.975
_diffrn_reflns_theta_full 53.543
_diffrn_reflns_theta_max 60.706
_diffrn_reflns_theta_min 3.748
_diffrn_source 'micro-focus metaljet'
_exptl_absorpt_coefficient_mu 1.367
_exptl_absorpt_correction_T_max 1.00000
_exptl_absorpt_correction_T_min 0.86075
_exptl_absorpt_correction_type multi-scan
_exptl_absorpt_process_details
;
CrysAlisPro 1.171.42.30a (Rigaku Oxford Diffraction, 2021)
Empirical absorption correction using spherical harmonics,
implemented in SCALE3 ABSPACK scaling algorithm.
;
_exptl_crystal_colour yellow
_exptl_crystal_density_diffrn 1.245
_exptl_crystal_description prism
_exptl_crystal_F_000 1232
_refine_diff_density_max 1.047
_refine_diff_density_min -0.477
_refine_diff_density_rms 0.088
_refine_ls_extinction_method none
_refine_ls_goodness_of_fit_ref 1.755
_refine_ls_hydrogen_treatment constr
_refine_ls_matrix_type full
_refine_ls_number_parameters 408
_refine_ls_number_reflns 7132
_refine_ls_number_restraints 0
_refine_ls_restrained_S_all 1.755
_refine_ls_R_factor_all 0.1305
_refine_ls_R_factor_gt 0.1166
_refine_ls_shift/su_max 0.009
_refine_ls_shift/su_mean 0.001
_refine_ls_structure_factor_coef Fsqd
_refine_ls_weighting_details 'w=1/[\s^2^(Fo^2^)+(0.2000P)^2^] where P=(Fo^2^+2Fc^2^)/3'
_refine_ls_weighting_scheme calc
_refine_ls_wR_factor_gt 0.3977
_refine_ls_wR_factor_ref 0.4111
_reflns_Friedel_coverage 0.000
_reflns_number_gt 5505
_reflns_number_total 7132
_reflns_threshold_expression 'I > 2\s(I)'
_cod_data_source_file d2sc00837h2.cif
_cod_data_source_block Compound-1_CCDC3
_cod_original_sg_symbol_H-M 'P 21/c'
_cod_database_code 1566841
_shelx_shelxl_version_number 2018/3
_shelx_space_group_comment
;
The symmetry employed for this shelxl refinement is uniquely defined
by the following loop, which should always be used as a source of
symmetry information in preference to the above space-group names.
They are only intended as comments.
;

loop_
_space_group_symop_operation_xyz
'x, y, z'
'-x, y+1/2, -z+1/2'
'-x, -y, -z'
'x, -y-1/2, z-1/2'

loop_
_atom_site_label
_atom_site_type_symbol
_atom_site_fract_x
_atom_site_fract_y
_atom_site_fract_z
_atom_site_U_iso_or_equiv
_atom_site_adp_type
_atom_site_occupancy
_atom_site_site_symmetry_order
_atom_site_calc_flag
_atom_site_refinement_flags_posn
_atom_site_refinement_flags_adp
_atom_site_refinement_flags_occupancy
_atom_site_disorder_assembly
_atom_site_disorder_group
Cl1 Cl 0.2967(5) 0.7656(5) 0.7709(5) 0.231(5) Uani 0.386(5) 1 d . . P A 1
Cl2 Cl 0.1921(9) 0.8330(3) 0.5016(14) 0.339(11) Uani 0.386(5) 1 d . . P A 1
Cl3 Cl 0.2300(5) 0.8367(2) 0.6852(6) 0.222(3) Uani 0.614(5) 1 d . . P A 2
Cl4 Cl 0.1464(2) 0.72767(12) 0.5523(2) 0.1274(11) Uani 0.614(5) 1 d . . P A 2
N1 N 0.8221(2) 0.70881(10) 0.3328(2) 0.0560(6) Uani 1 1 d . . . . .
N2 N 0.7279(2) 0.78559(10) 0.39517(19) 0.0532(6) Uani 1 1 d . . . . .
N3 N 0.4966(4) 0.7130(2) 0.5921(4) 0.1079(13) Uani 1 1 d . . . . .
C1 C 0.5086(4) 0.87103(19) 0.3554(3) 0.0859(12) Uani 1 1 d . . . . .
H1A H 0.505228 0.859854 0.283332 0.103 Uiso 1 1 calc R U . . .
C2 C 0.4405(5) 0.9173(2) 0.3621(5) 0.1133(18) Uani 1 1 d . . . . .
H2 H 0.394828 0.938121 0.294396 0.136 Uiso 1 1 calc R U . . .
C3 C 0.4391(7) 0.9327(3) 0.4638(5) 0.126(2) Uani 1 1 d . . . . .
H3 H 0.389367 0.962740 0.465634 0.151 Uiso 1 1 calc R U . . .
C4 C 0.5116(6) 0.9039(2) 0.5658(4) 0.1050(16) Uani 1 1 d . . . . .
H4 H 0.512509 0.915129 0.636889 0.126 Uiso 1 1 calc R U . . .
C5 C 0.5834(4) 0.85815(17) 0.5627(3) 0.0791(10) Uani 1 1 d . . . . .
H5 H 0.632466 0.838737 0.631503 0.095 Uiso 1 1 calc R U . . .
C6 C 0.5812(3) 0.84177(14) 0.4568(3) 0.0666(8) Uani 1 1 d . . . . .
C7 C 0.6482(3) 0.79079(13) 0.4494(2) 0.0587(7) Uani 1 1 d . . . . .
C8 C 0.6302(3) 0.73738(14) 0.4825(3) 0.0616(8) Uani 1 1 d . . . . .
C9 C 0.6949(3) 0.69774(13) 0.4448(3) 0.0577(7) Uani 1 1 d . . . . .
C10 C 0.7542(3) 0.72853(12) 0.3894(2) 0.0545(7) Uani 1 1 d . . . . .
C11 C 0.9406(3) 0.72576(14) 0.2187(3) 0.0676(8) Uani 1 1 d . . . . .
H11A H 0.959804 0.686818 0.234698 0.101 Uiso 1 1 calc R U . . .
H11B H 1.018363 0.746544 0.244096 0.101 Uiso 1 1 calc R U . . .
H11C H 0.890924 0.731052 0.135567 0.101 Uiso 1 1 calc R U . . .
C12 C 0.8669(3) 0.74585(12) 0.2838(3) 0.0572(7) Uani 1 1 d . . . . .
C13 C 0.8524(3) 0.80400(12) 0.2951(3) 0.0590(7) Uani 1 1 d . . . . .
H13 H 0.890244 0.828795 0.263016 0.071 Uiso 1 1 calc R U . . .
C14 C 0.7852(3) 0.82459(12) 0.3511(2) 0.0539(7) Uani 1 1 d . . . . .
C15 C 0.7836(3) 0.88540(12) 0.3733(3) 0.0595(7) Uani 1 1 d . . . . .
C16 C 0.7517(4) 0.92174(14) 0.2786(3) 0.0667(8) Uani 1 1 d . . . . .
H16 H 0.722140 0.907600 0.202543 0.080 Uiso 1 1 calc R U . . .
C17 C 0.7637(4) 0.97869(15) 0.2969(3) 0.0820(11) Uani 1 1 d . . . . .
H17 H 0.743246 1.002714 0.233200 0.098 Uiso 1 1 calc R U . . .
C18 C 0.8050(5) 0.99964(16) 0.4071(4) 0.0951(14) Uani 1 1 d . . . . .
H18 H 0.810526 1.038067 0.418818 0.114 Uiso 1 1 calc R U . . .
C19 C 0.8387(6) 0.96420(17) 0.5016(4) 0.0954(13) Uani 1 1 d . . . . .
H19 H 0.870616 0.978545 0.577685 0.115 Uiso 1 1 calc R U . . .
C20 C 0.8250(4) 0.90696(14) 0.4835(3) 0.0774(10) Uani 1 1 d . . . . .
H20 H 0.844353 0.883165 0.547401 0.093 Uiso 1 1 calc R U . . .
C21 C 0.5544(3) 0.72496(17) 0.5430(3) 0.0746(9) Uani 1 1 d . . . . .
C22 C 0.6882(3) 0.63635(13) 0.4518(3) 0.0571(7) Uani 1 1 d . . . . .
C23 C 0.5682(3) 0.61132(19) 0.3967(3) 0.0784(10) Uani 1 1 d . . . . .
H23 H 0.496637 0.633587 0.358841 0.094 Uiso 1 1 calc R U . . .
C24 C 0.5545(4) 0.55392(19) 0.3976(3) 0.0834(11) Uani 1 1 d . . . . .
H24 H 0.473992 0.538293 0.358732 0.100 Uiso 1 1 calc R U . . .
C25 C 0.6560(4) 0.52000(15) 0.4540(3) 0.0720(9) Uani 1 1 d . . . . .
C26 C 0.6442(5) 0.45981(18) 0.4560(4) 0.0879(12) Uani 1 1 d . . . . .
H26 H 0.564663 0.443438 0.415504 0.105 Uiso 1 1 calc R U . . .
C27 C 0.7429(6) 0.42809(18) 0.5134(4) 0.0951(14) Uani 1 1 d . . . . .
H27 H 0.730667 0.389755 0.514074 0.114 Uiso 1 1 calc R U . . .
C28 C 0.8690(5) 0.44962(14) 0.5753(3) 0.0770(11) Uani 1 1 d . . . . .
C29 C 0.9732(6) 0.41632(18) 0.6320(4) 0.0912(13) Uani 1 1 d . . . . .
H29 H 0.963303 0.377811 0.632291 0.109 Uiso 1 1 calc R U . . .
C30 C 1.0926(6) 0.4394(2) 0.6884(4) 0.1023(18) Uani 1 1 d . . . . .
H30 H 1.162699 0.416009 0.723932 0.123 Uiso 1 1 calc R U . . .
C31 C 1.1107(4) 0.49702(18) 0.6935(3) 0.0843(11) Uani 1 1 d . . . . .
H31 H 1.191827 0.511645 0.735259 0.101 Uiso 1 1 calc R U . . .
C32 C 1.0068(4) 0.53342(14) 0.6359(3) 0.0671(8) Uani 1 1 d . . . . .
C33 C 1.0217(3) 0.59249(14) 0.6349(3) 0.0627(7) Uani 1 1 d . . . . .
H33 H 1.101679 0.608342 0.675757 0.075 Uiso 1 1 calc R U . . .
C34 C 0.9200(3) 0.62567(12) 0.5746(2) 0.0561(7) Uani 1 1 d . . . . .
H34 H 0.931506 0.664051 0.573797 0.067 Uiso 1 1 calc R U . . .
C35 C 0.7945(3) 0.60269(11) 0.5120(2) 0.0506(6) Uani 1 1 d . . . . .
C36 C 0.7794(3) 0.54402(12) 0.5144(2) 0.0589(7) Uani 1 1 d . . . . .
C37 C 0.8856(3) 0.50918(13) 0.5759(3) 0.0637(8) Uani 1 1 d . . . . .
C38 C 0.2611(6) 0.7779(4) 0.6226(8) 0.165(3) Uani 1 1 d . . . . .

loop_
_atom_site_aniso_label
_atom_site_aniso_U_11
_atom_site_aniso_U_22
_atom_site_aniso_U_33
_atom_site_aniso_U_23
_atom_site_aniso_U_13
_atom_site_aniso_U_12
Cl1 0.094(3) 0.459(15) 0.108(3) -0.046(5) 0.015(2) -0.057(5)
Cl2 0.204(8) 0.112(4) 0.50(2) 0.038(7) -0.035(10) -0.039(4)
Cl3 0.155(3) 0.179(4) 0.325(8) -0.076(4) 0.098(4) -0.045(3)
Cl4 0.1175(17) 0.141(2) 0.1343(19) -0.0499(15) 0.0646(14) -0.0491(14)
N1 0.0647(13) 0.0562(13) 0.0559(12) 0.0036(9) 0.0342(10) 0.0070(10)
N2 0.0627(13) 0.0542(13) 0.0514(11) 0.0089(9) 0.0329(10) 0.0099(10)
N3 0.103(3) 0.148(4) 0.108(3) 0.032(2) 0.079(2) 0.020(2)
C1 0.098(3) 0.102(3) 0.071(2) 0.0252(19) 0.0491(19) 0.044(2)
C2 0.129(4) 0.128(4) 0.108(3) 0.047(3) 0.075(3) 0.074(3)
C3 0.170(5) 0.105(4) 0.141(4) 0.025(3) 0.103(4) 0.067(4)
C4 0.147(4) 0.097(3) 0.100(3) 0.003(2) 0.081(3) 0.036(3)
C5 0.100(3) 0.082(2) 0.073(2) 0.0119(16) 0.0545(19) 0.0198(19)
C6 0.0743(19) 0.0706(19) 0.0693(18) 0.0138(14) 0.0446(15) 0.0218(15)
C7 0.0677(16) 0.0621(17) 0.0574(15) 0.0110(12) 0.0373(13) 0.0148(13)
C8 0.0649(16) 0.0694(18) 0.0626(17) 0.0142(13) 0.0392(13) 0.0142(13)
C9 0.0621(15) 0.0581(16) 0.0630(15) 0.0091(12) 0.0365(13) 0.0067(12)
C10 0.0626(15) 0.0559(16) 0.0510(14) 0.0065(10) 0.0302(12) 0.0073(11)
C11 0.084(2) 0.0663(18) 0.0724(18) 0.0013(14) 0.0523(16) 0.0089(15)
C12 0.0682(16) 0.0553(15) 0.0586(14) 0.0038(11) 0.0374(13) 0.0071(12)
C13 0.0773(18) 0.0532(15) 0.0604(15) 0.0074(12) 0.0430(14) 0.0076(13)
C14 0.0683(16) 0.0519(14) 0.0489(13) 0.0063(10) 0.0322(12) 0.0085(12)
C15 0.0801(19) 0.0511(15) 0.0606(15) 0.0118(12) 0.0429(14) 0.0150(13)
C16 0.091(2) 0.0620(17) 0.0630(16) 0.0161(13) 0.0478(15) 0.0211(15)
C17 0.122(3) 0.064(2) 0.085(2) 0.0259(17) 0.068(2) 0.030(2)
C18 0.154(4) 0.0537(19) 0.108(3) 0.0093(18) 0.085(3) 0.014(2)
C19 0.156(4) 0.062(2) 0.087(2) -0.0068(18) 0.071(3) 0.000(2)
C20 0.125(3) 0.0569(17) 0.0619(18) 0.0108(13) 0.0513(19) 0.0092(18)
C21 0.0721(19) 0.090(2) 0.075(2) 0.0160(17) 0.0441(16) 0.0139(17)
C22 0.0618(16) 0.0582(16) 0.0601(15) 0.0024(12) 0.0347(12) -0.0019(12)
C23 0.0643(18) 0.092(3) 0.080(2) 0.0063(18) 0.0322(16) -0.0116(17)
C24 0.076(2) 0.090(3) 0.085(2) -0.0111(19) 0.0349(18) -0.030(2)
C25 0.097(2) 0.0650(19) 0.0701(18) -0.0120(15) 0.0516(18) -0.0263(18)
C26 0.125(3) 0.066(2) 0.090(3) -0.0151(19) 0.063(2) -0.030(2)
C27 0.156(4) 0.062(2) 0.094(3) -0.015(2) 0.080(3) -0.028(3)
C28 0.133(3) 0.0547(17) 0.0671(19) 0.0022(14) 0.065(2) 0.0071(19)
C29 0.151(4) 0.064(2) 0.076(2) 0.0059(17) 0.065(3) 0.014(2)
C30 0.166(5) 0.084(3) 0.082(2) 0.034(2) 0.078(3) 0.063(3)
C31 0.105(3) 0.090(3) 0.068(2) 0.0188(17) 0.0474(19) 0.032(2)
C32 0.090(2) 0.0692(18) 0.0549(15) 0.0080(13) 0.0432(15) 0.0183(16)
C33 0.0656(17) 0.0702(19) 0.0574(15) 0.0001(13) 0.0314(13) 0.0053(14)
C34 0.0674(16) 0.0523(14) 0.0558(14) -0.0015(11) 0.0335(12) -0.0006(12)
C35 0.0642(15) 0.0498(14) 0.0496(13) 0.0014(10) 0.0356(11) -0.0002(11)
C36 0.086(2) 0.0515(15) 0.0546(15) -0.0033(11) 0.0453(14) -0.0054(13)
C37 0.096(2) 0.0546(16) 0.0571(16) 0.0015(12) 0.0493(16) 0.0079(15)
C38 0.079(3) 0.214(9) 0.194(7) -0.072(6) 0.052(4) -0.016(4)

loop_
_atom_type_symbol
_atom_type_description
_atom_type_scat_dispersion_real
_atom_type_scat_dispersion_imag
_atom_type_scat_source
C C 0.0137 0.0067 'International Tables Vol C Tables 4.2.6.8 and 6.1.1.4'
H H 0.0000 0.0000 'International Tables Vol C Tables 4.2.6.8 and 6.1.1.4'
N N 0.0241 0.0134 'International Tables Vol C Tables 4.2.6.8 and 6.1.1.4'
Cl Cl 0.3281 0.5435 'International Tables Vol C Tables 4.2.6.8 and 6.1.1.4'

loop_
_geom_angle_atom_site_label_1
_geom_angle_atom_site_label_2
_geom_angle_atom_site_label_3
_geom_angle
_geom_angle_site_symmetry_1
_geom_angle_site_symmetry_3
_geom_angle_publ_flag
C12 N1 C10 116.9(2) . . ?
C7 N2 C14 132.7(2) . . ?
C7 N2 C10 108.8(2) . . ?
C14 N2 C10 118.4(2) . . ?
C6 C1 C2 119.3(4) . . ?
C3 C2 C1 121.5(4) . . ?
C2 C3 C4 119.7(4) . . ?
C3 C4 C5 120.3(4) . . ?
C6 C5 C4 119.4(4) . . ?
C5 C6 C1 119.8(3) . . ?
C5 C6 C7 120.5(3) . . ?
C1 C6 C7 119.6(3) . . ?
N2 C7 C8 106.7(2) . . ?
N2 C7 C6 126.6(3) . . ?
C8 C7 C6 126.2(3) . . ?
C7 C8 C9 110.2(3) . . ?
C7 C8 C21 124.2(3) . . ?
C9 C8 C21 125.6(3) . . ?
C10 C9 C8 105.4(3) . . ?
C10 C9 C22 127.6(2) . . ?
C8 C9 C22 126.7(3) . . ?
N1 C10 C9 127.5(3) . . ?
N1 C10 N2 123.6(2) . . ?
C9 C10 N2 108.8(2) . . ?
N1 C12 C13 121.9(2) . . ?
N1 C12 C11 118.6(3) . . ?
C13 C12 C11 119.5(3) . . ?
C14 C13 C12 122.1(3) . . ?
C13 C14 N2 116.6(3) . . ?
C13 C14 C15 120.8(3) . . ?
N2 C14 C15 122.4(2) . . ?
C20 C15 C16 118.8(3) . . ?
C20 C15 C14 122.5(3) . . ?
C16 C15 C14 118.3(3) . . ?
C17 C16 C15 120.4(3) . . ?
C18 C17 C16 120.2(3) . . ?
C17 C18 C19 120.0(4) . . ?
C18 C19 C20 119.9(4) . . ?
C15 C20 C19 120.5(3) . . ?
N3 C21 C8 177.2(4) . . ?
C35 C22 C23 119.0(3) . . ?
C35 C22 C9 123.3(2) . . ?
C23 C22 C9 117.7(3) . . ?
C24 C23 C22 121.0(4) . . ?
C25 C24 C23 121.4(3) . . ?
C24 C25 C36 119.3(3) . . ?
C24 C25 C26 122.4(4) . . ?
C36 C25 C26 118.3(4) . . ?
C27 C26 C25 121.3(4) . . ?
C26 C27 C28 123.0(4) . . ?
C29 C28 C27 123.1(4) . . ?
C29 C28 C37 119.2(4) . . ?
C27 C28 C37 117.7(4) . . ?
C28 C29 C30 120.6(4) . . ?
C29 C30 C31 121.3(4) . . ?
C30 C31 C32 120.6(5) . . ?
C37 C32 C31 117.4(3) . . ?
C37 C32 C33 120.1(3) . . ?
C31 C32 C33 122.4(4) . . ?
C34 C33 C32 120.4(3) . . ?
C33 C34 C35 121.3(3) . . ?
C22 C35 C36 119.7(3) . . ?
C22 C35 C34 122.1(2) . . ?
C36 C35 C34 118.2(3) . . ?
C37 C36 C35 120.6(3) . . ?
C37 C36 C25 119.8(3) . . ?
C35 C36 C25 119.6(3) . . ?
C32 C37 C36 119.3(3) . . ?
C32 C37 C28 120.9(3) . . ?
C36 C37 C28 119.9(3) . . ?
Cl3 C38 Cl4 122.1(4) . . ?
Cl1 C38 Cl2 142.2(8) . . ?

loop_
_geom_bond_atom_site_label_1
_geom_bond_atom_site_label_2
_geom_bond_distance
_geom_bond_site_symmetry_2
_geom_bond_publ_flag
Cl1 C38 1.752(12) . ?
Cl2 C38 1.910(15) . ?
Cl3 C38 1.725(10) . ?
Cl4 C38 1.732(8) . ?
N1 C12 1.312(4) . ?
N1 C10 1.358(4) . ?
N2 C7 1.376(3) . ?
N2 C14 1.395(4) . ?
N2 C10 1.410(4) . ?
N3 C21 1.130(5) . ?
C1 C6 1.379(5) . ?
C1 C2 1.388(6) . ?
C2 C3 1.339(7) . ?
C3 C4 1.378(7) . ?
C4 C5 1.390(6) . ?
C5 C6 1.379(5) . ?
C6 C7 1.474(4) . ?
C7 C8 1.389(4) . ?
C8 C9 1.417(4) . ?
C8 C21 1.426(4) . ?
C9 C10 1.387(4) . ?
C9 C22 1.477(4) . ?
C11 C12 1.500(4) . ?
C12 C13 1.418(4) . ?
C13 C14 1.354(4) . ?
C14 C15 1.485(4) . ?
C15 C20 1.358(5) . ?
C15 C16 1.390(4) . ?
C16 C17 1.380(5) . ?
C17 C18 1.352(6) . ?
C18 C19 1.373(6) . ?
C19 C20 1.388(5) . ?
C22 C35 1.396(4) . ?
C22 C23 1.400(5) . ?
C23 C24 1.385(6) . ?
C24 C25 1.356(6) . ?
C25 C36 1.427(5) . ?
C25 C26 1.450(5) . ?
C26 C27 1.306(7) . ?
C27 C28 1.430(7) . ?
C28 C29 1.369(7) . ?
C28 C37 1.439(4) . ?
C29 C30 1.376(8) . ?
C30 C31 1.394(6) . ?
C31 C32 1.412(5) . ?
C32 C37 1.409(5) . ?
C32 C33 1.426(5) . ?
C33 C34 1.355(4) . ?
C34 C35 1.439(4) . ?
C35 C36 1.418(4) . ?
C36 C37 1.414(5) . ?
